data_7228305
loop_
_publ_author_name
'Zhang, Zhipeng'
'Jiang, Xin'
'Deng, Zhihong'
'Wang, Heng'
'Huang, Jian'
'Peng, Yiyuan'

_publ_section_title
;
 Rhodium-catalyzed malonation of 2-arylquinazolines with 2-diazomalonates:
 double C--H functionalization
;
_journal_issue 44
_journal_name_full 'RSC Adv.'
_journal_page_first 27603
_journal_paper_doi 10.1039/C7RA01131H
_journal_volume 7
_journal_year 2017
_chemical_formula_sum 'C35 H36 N2 O9'
_chemical_formula_weight 628.66
_chemical_name_common 3k
_chemical_name_systematic Tetraethyl?2,2'-(2-(4-(4-methoxyphenyl)quinazolin-2-yl)-1,3-phenylene)dimalonate
_space_group_crystal_system monoclinic
_space_group_IT_number 14
_space_group_name_Hall '-P 2ybc'
_space_group_name_H-M_alt 'P 1 21/c 1'
_symmetry_space_group_name_Hall '-P 2ybc'
_symmetry_space_group_name_H-M 'P 1 21/c 1'
_atom_sites_solution_hydrogens geom
_audit_creation_method SHELXL-2014/7
_audit_update_record
;
2017-01-24 deposited with the CCDC.
2017-05-08 downloaded from the CCDC.
;
_cell_angle_alpha 90
_cell_angle_beta 100.989(3)
_cell_angle_gamma 90
_cell_formula_units_Z 4
_cell_length_a 8.2108(18)
_cell_length_b 27.415(6)
_cell_length_c 14.553(3)
_cell_measurement_reflns_used 4347
_cell_measurement_temperature 296(2)
_cell_measurement_theta_max 21.80
_cell_measurement_theta_min 2.53
_cell_volume 3215.8(12)
_computing_cell_refinement 'Bruker SMART'
_computing_data_collection 'Bruker SMART'
_computing_data_reduction 'Bruker SAINT'
_computing_molecular_graphics 'Bruker SHELXTL'
_computing_publication_material 'Bruker SHELXTL'
_computing_structure_refinement 'SHELXL-2014/7 (Sheldrick, 2014)'
_computing_structure_solution 'SHELXS-2014/7 (Sheldrick, 2014)'
_diffrn_ambient_temperature 296(2)
_diffrn_measured_fraction_theta_full 0.999
_diffrn_measured_fraction_theta_max 0.994
_diffrn_measurement_device_type 'CCD area detector'
_diffrn_measurement_method 'phi and omega scans'
_diffrn_radiation_type MoK\a
_diffrn_radiation_wavelength 0.71073
_diffrn_reflns_av_R_equivalents 0.0510
_diffrn_reflns_av_unetI/netI 0.0554
_diffrn_reflns_Laue_measured_fraction_full 0.999
_diffrn_reflns_Laue_measured_fraction_max 0.994
_diffrn_reflns_limit_h_max 10
_diffrn_reflns_limit_h_min -10
_diffrn_reflns_limit_k_max 36
_diffrn_reflns_limit_k_min -36
_diffrn_reflns_limit_l_max 19
_diffrn_reflns_limit_l_min -16
_diffrn_reflns_number 30127
_diffrn_reflns_point_group_measured_fraction_full 0.999
_diffrn_reflns_point_group_measured_fraction_max 0.994
_diffrn_reflns_theta_full 25.242
_diffrn_reflns_theta_max 28.298
_diffrn_reflns_theta_min 2.527
_exptl_absorpt_coefficient_mu 0.094
_exptl_absorpt_correction_type none
_exptl_crystal_colour 'Light yellow'
_exptl_crystal_density_diffrn 1.298
_exptl_crystal_description plate
_exptl_crystal_F_000 1328
_exptl_crystal_size_max 0.200
_exptl_crystal_size_mid 0.130
_exptl_crystal_size_min 0.080
_refine_diff_density_max 0.205
_refine_diff_density_min -0.179
_refine_diff_density_rms 0.036
_refine_ls_extinction_method none
_refine_ls_goodness_of_fit_ref 1.001
_refine_ls_hydrogen_treatment constr
_refine_ls_matrix_type full
_refine_ls_number_parameters 425
_refine_ls_number_reflns 7937
_refine_ls_number_restraints 0
_refine_ls_restrained_S_all 1.001
_refine_ls_R_factor_all 0.1227
_refine_ls_R_factor_gt 0.0531
_refine_ls_shift/su_max 0.001
_refine_ls_shift/su_mean 0.000
_refine_ls_structure_factor_coef Fsqd
_refine_ls_weighting_details 'w=1/[\s^2^(Fo^2^)+(0.0649P)^2^+0.3671P] where P=(Fo^2^+2Fc^2^)/3'
_refine_ls_weighting_scheme calc
_refine_ls_wR_factor_gt 0.1207
_refine_ls_wR_factor_ref 0.1513
_reflns_Friedel_coverage 0.000
_reflns_number_gt 4118
_reflns_number_total 7937
_reflns_threshold_expression 'I > 2\s(I)'
_cod_data_source_file c7ra01131h2.cif
_cod_data_source_block L
_cod_original_cell_volume 3215.7(12)
_cod_database_code 7228305
_shelx_shelxl_version_number 2014/7
_shelx_space_group_comment
; 
The symmetry employed for this shelxl refinement is uniquely defined 
by the following loop, which should always be used as a source of 
symmetry information in preference to the above space-group names. 
They are only intended as comments. 
;
_shelx_estimated_absorpt_t_min 0.981
_shelx_estimated_absorpt_t_max 0.993

loop_
_space_group_symop_operation_xyz
'x, y, z'
'-x, y+1/2, -z+1/2'
'-x, -y, -z'
'x, -y-1/2, z-1/2'

loop_
_atom_site_label
_atom_site_type_symbol
_atom_site_fract_x
_atom_site_fract_y
_atom_site_fract_z
_atom_site_U_iso_or_equiv
_atom_site_adp_type
_atom_site_occupancy
_atom_site_site_symmetry_order
_atom_site_calc_flag
_atom_site_refinement_flags_posn
_atom_site_refinement_flags_adp
_atom_site_refinement_flags_occupancy
_atom_site_disorder_assembly
_atom_site_disorder_group
N1 N 0.32098(19) 0.53921(5) 0.16351(11) 0.0413(4) Uani 1 1 d . . . . .
N2 N 0.17656(18) 0.58097(6) 0.02853(12) 0.0416(4) Uani 1 1 d . . . . .
O1 O 0.4982(3) 0.33171(5) 0.34125(12) 0.0883(6) Uani 1 1 d . . . . .
O2 O 0.41424(19) 0.56590(6) 0.40378(11) 0.0659(5) Uani 1 1 d . . . . .
O3 O 0.19401(19) 0.51598(6) 0.37142(11) 0.0638(4) Uani 1 1 d . . . . .
O4 O 0.0639(2) 0.61204(8) 0.43984(14) 0.0868(6) Uani 1 1 d . . . . .
O5 O -0.09379(18) 0.62918(6) 0.30072(11) 0.0664(5) Uani 1 1 d . . . . .
O6 O 0.1699(2) 0.72041(7) -0.02170(12) 0.0792(5) Uani 1 1 d . . . . .
O7 O 0.23350(18) 0.66689(6) -0.12444(11) 0.0613(4) Uani 1 1 d . . . . .
O8 O 0.56173(18) 0.72433(6) -0.02862(12) 0.0684(5) Uani 1 1 d . . . . .
O9 O 0.68284(15) 0.66406(5) 0.06281(11) 0.0577(4) Uani 1 1 d . . . . .
C1 C 0.5832(5) 0.33660(10) 0.43618(19) 0.1161(14) Uani 1 1 d . . . . .
H1B H 0.5977 0.3050 0.4649 0.174 Uiso 1 1 calc R U . . .
H1C H 0.6898 0.3513 0.4375 0.174 Uiso 1 1 calc R U . . .
H1D H 0.5192 0.3568 0.4699 0.174 Uiso 1 1 calc R U . . .
C2 C 0.4660(3) 0.37277(8) 0.28876(17) 0.0626(6) Uani 1 1 d . . . . .
C3 C 0.3553(3) 0.36759(8) 0.20505(16) 0.0587(6) Uani 1 1 d . . . . .
H3A H 0.3119 0.3370 0.1867 0.070 Uiso 1 1 calc R U . . .
C4 C 0.3090(3) 0.40738(7) 0.14882(16) 0.0516(5) Uani 1 1 d . . . . .
H4A H 0.2319 0.4034 0.0936 0.062 Uiso 1 1 calc R U . . .
C5 C 0.3754(2) 0.45374(7) 0.17270(15) 0.0448(5) Uani 1 1 d . . . . .
C6 C 0.4890(3) 0.45775(8) 0.25588(16) 0.0559(6) Uani 1 1 d . . . . .
H6A H 0.5351 0.4881 0.2736 0.067 Uiso 1 1 calc R U . . .
C7 C 0.5361(3) 0.41822(8) 0.31321(17) 0.0655(7) Uani 1 1 d . . . . .
H7A H 0.6144 0.4219 0.3680 0.079 Uiso 1 1 calc R U . . .
C8 C 0.3194(2) 0.49757(7) 0.11660(14) 0.0403(5) Uani 1 1 d . . . . .
C9 C 0.2655(2) 0.49681(7) 0.01763(14) 0.0413(5) Uani 1 1 d . . . . .
C10 C 0.2904(3) 0.45830(8) -0.04291(16) 0.0529(6) Uani 1 1 d . . . . .
H10A H 0.3502 0.4309 -0.0185 0.063 Uiso 1 1 calc R U . . .
C11 C 0.2282(3) 0.46073(9) -0.13613(17) 0.0628(6) Uani 1 1 d . . . . .
H11A H 0.2470 0.4353 -0.1750 0.075 Uiso 1 1 calc R U . . .
C12 C 0.1361(3) 0.50128(9) -0.17390(17) 0.0649(7) Uani 1 1 d . . . . .
H12A H 0.0894 0.5019 -0.2373 0.078 Uiso 1 1 calc R U . . .
C13 C 0.1141(3) 0.53997(8) -0.11849(16) 0.0549(6) Uani 1 1 d . . . . .
H13A H 0.0536 0.5670 -0.1444 0.066 Uiso 1 1 calc R U . . .
C14 C 0.1824(2) 0.53913(7) -0.02266(14) 0.0416(5) Uani 1 1 d . . . . .
C15 C 0.2574(2) 0.57975(7) 0.11533(14) 0.0371(4) Uani 1 1 d . . . . .
C16 C 0.2885(2) 0.62684(6) 0.16720(14) 0.0381(4) Uani 1 1 d . . . . .
C17 C 0.2534(2) 0.63191(7) 0.25751(14) 0.0400(5) Uani 1 1 d . . . . .
C18 C 0.2958(2) 0.67501(7) 0.30683(15) 0.0479(5) Uani 1 1 d . . . . .
H18A H 0.2724 0.6785 0.3665 0.058 Uiso 1 1 calc R U . . .
C19 C 0.3720(2) 0.71255(7) 0.26829(15) 0.0493(5) Uani 1 1 d . . . . .
H19A H 0.4024 0.7409 0.3025 0.059 Uiso 1 1 calc R U . . .
C20 C 0.4029(2) 0.70804(7) 0.17916(15) 0.0469(5) Uani 1 1 d . . . . .
H20A H 0.4523 0.7338 0.1531 0.056 Uiso 1 1 calc R U . . .
C21 C 0.3617(2) 0.66580(7) 0.12712(14) 0.0388(4) Uani 1 1 d . . . . .
C22 C 0.1635(2) 0.59183(7) 0.29957(14) 0.0422(5) Uani 1 1 d . . . . .
H22A H 0.1007 0.5726 0.2480 0.051 Uiso 1 1 calc R U . . .
C23 C 0.0409(3) 0.61215(8) 0.35627(18) 0.0534(6) Uani 1 1 d . . . . .
C24 C -0.2246(3) 0.64883(12) 0.3462(2) 0.0889(9) Uani 1 1 d . . . . .
H24A H -0.3282 0.6498 0.3012 0.107 Uiso 1 1 calc R U . . .
H24B H -0.2398 0.6272 0.3967 0.107 Uiso 1 1 calc R U . . .
C25 C -0.1856(4) 0.69730(13) 0.3833(3) 0.1166(12) Uani 1 1 d . . . . .
H25A H -0.2740 0.7088 0.4124 0.175 Uiso 1 1 calc R U . . .
H25B H -0.0843 0.6963 0.4288 0.175 Uiso 1 1 calc R U . . .
H25C H -0.1727 0.7189 0.3333 0.175 Uiso 1 1 calc R U . . .
C26 C 0.2764(3) 0.55731(8) 0.36348(15) 0.0490(5) Uani 1 1 d . . . . .
C27 C 0.2700(4) 0.48039(10) 0.4401(2) 0.0799(8) Uani 1 1 d . . . . .
H27A H 0.3865 0.4765 0.4378 0.096 Uiso 1 1 calc R U . A 1
H27B H 0.2608 0.4909 0.5026 0.096 Uiso 1 1 calc R U . A 1
C28 C 0.1827(6) 0.43501(16) 0.4173(4) 0.106(2) Uani 0.677(6) 1 d . . P B 1
H28A H 0.2296 0.4104 0.4614 0.158 Uiso 0.677(6) 1 calc R U P B 1
H28B H 0.0677 0.4393 0.4199 0.158 Uiso 0.677(6) 1 calc R U P B 1
H28C H 0.1928 0.4251 0.3554 0.158 Uiso 0.677(6) 1 calc R U P B 1
C28A C 0.1870(12) 0.4856(4) 0.5271(7) 0.106(4) Uani 0.323(6) 1 d . . P B 2
H28D H 0.2350 0.4624 0.5740 0.159 Uiso 0.323(6) 1 calc R U P B 2
H28E H 0.2047 0.5180 0.5520 0.159 Uiso 0.323(6) 1 calc R U P B 2
H28F H 0.0701 0.4796 0.5092 0.159 Uiso 0.323(6) 1 calc R U P B 2
C29 C 0.3927(2) 0.66371(7) 0.02752(13) 0.0395(5) Uani 1 1 d . . . . .
H29A H 0.3989 0.6293 0.0099 0.047 Uiso 1 1 calc R U . . .
C30 C 0.2521(2) 0.68734(8) -0.04031(16) 0.0486(5) Uani 1 1 d . . . . .
C31 C 0.0967(3) 0.68546(11) -0.19422(19) 0.0798(8) Uani 1 1 d . . . . .
H31A H -0.0070 0.6812 -0.1725 0.096 Uiso 1 1 calc R U . . .
H31B H 0.1123 0.7200 -0.2042 0.096 Uiso 1 1 calc R U . . .
C32 C 0.0909(5) 0.65920(14) -0.2808(2) 0.1313(15) Uani 1 1 d . . . . .
H32A H 0.0008 0.6713 -0.3271 0.197 Uiso 1 1 calc R U . . .
H32B H 0.1934 0.6637 -0.3022 0.197 Uiso 1 1 calc R U . . .
H32C H 0.0745 0.6251 -0.2706 0.197 Uiso 1 1 calc R U . . .
C33 C 0.5537(2) 0.68846(7) 0.01665(15) 0.0433(5) Uani 1 1 d . . . . .
C34 C 0.8468(3) 0.68288(9) 0.0562(2) 0.0677(7) Uani 1 1 d . . . . .
H34A H 0.8445 0.6949 -0.0068 0.081 Uiso 1 1 calc R U . . .
H34B H 0.9270 0.6565 0.0678 0.081 Uiso 1 1 calc R U . . .
C35 C 0.8998(3) 0.72252(11) 0.12349(19) 0.0809(8) Uani 1 1 d . . . . .
H35A H 1.0077 0.7338 0.1169 0.121 Uiso 1 1 calc R U . . .
H35B H 0.8220 0.7489 0.1114 0.121 Uiso 1 1 calc R U . . .
H35C H 0.9044 0.7107 0.1860 0.121 Uiso 1 1 calc R U . . .

loop_
_atom_site_aniso_label
_atom_site_aniso_U_11
_atom_site_aniso_U_22
_atom_site_aniso_U_33
_atom_site_aniso_U_23
_atom_site_aniso_U_13
_atom_site_aniso_U_12
N1 0.0436(9) 0.0304(8) 0.0497(10) -0.0001(8) 0.0088(7) -0.0003(7)
N2 0.0414(8) 0.0333(9) 0.0488(10) 0.0019(8) 0.0052(7) -0.0037(7)
O1 0.1482(17) 0.0347(9) 0.0683(12) 0.0079(8) -0.0141(11) 0.0039(10)
O2 0.0576(9) 0.0613(10) 0.0724(11) 0.0096(9) -0.0037(8) 0.0025(8)
O3 0.0658(9) 0.0513(10) 0.0722(11) 0.0217(8) 0.0080(8) -0.0011(8)
O4 0.0864(13) 0.1201(17) 0.0609(12) 0.0113(11) 0.0316(10) 0.0262(11)
O5 0.0521(9) 0.0736(11) 0.0738(11) -0.0063(9) 0.0126(8) 0.0183(8)
O6 0.0712(11) 0.0868(13) 0.0781(12) 0.0078(10) 0.0108(9) 0.0378(10)
O7 0.0594(9) 0.0622(10) 0.0562(10) 0.0041(8) -0.0042(8) 0.0023(8)
O8 0.0589(9) 0.0652(11) 0.0798(12) 0.0300(9) 0.0097(8) -0.0138(8)
O9 0.0358(7) 0.0467(9) 0.0890(12) 0.0080(8) 0.0080(7) 0.0012(6)
C1 0.220(4) 0.0541(18) 0.0558(18) 0.0082(14) -0.021(2) 0.009(2)
C2 0.0898(17) 0.0335(12) 0.0596(15) 0.0025(11) 0.0022(13) 0.0102(11)
C3 0.0811(15) 0.0281(11) 0.0639(16) -0.0030(11) 0.0063(12) -0.0024(10)
C4 0.0591(12) 0.0365(12) 0.0568(14) -0.0035(10) 0.0049(10) -0.0005(10)
C5 0.0510(11) 0.0305(10) 0.0525(13) -0.0018(9) 0.0087(10) 0.0042(9)
C6 0.0670(14) 0.0334(11) 0.0632(15) -0.0033(11) 0.0025(12) 0.0002(10)
C7 0.0834(16) 0.0423(13) 0.0616(15) -0.0008(12) -0.0097(12) 0.0069(12)
C8 0.0371(9) 0.0328(10) 0.0514(13) 0.0001(9) 0.0098(9) -0.0006(8)
C9 0.0396(10) 0.0335(10) 0.0513(13) -0.0048(9) 0.0104(9) -0.0045(8)
C10 0.0595(13) 0.0415(12) 0.0586(15) -0.0061(11) 0.0138(11) -0.0013(10)
C11 0.0772(16) 0.0533(15) 0.0590(16) -0.0164(12) 0.0155(13) -0.0095(12)
C12 0.0771(16) 0.0640(16) 0.0496(14) -0.0085(13) 0.0021(12) -0.0174(13)
C13 0.0560(12) 0.0492(13) 0.0547(14) 0.0003(11) -0.0014(11) -0.0084(10)
C14 0.0377(10) 0.0380(11) 0.0488(13) -0.0023(10) 0.0075(9) -0.0096(8)
C15 0.0355(9) 0.0308(10) 0.0466(12) 0.0012(9) 0.0120(8) -0.0010(8)
C16 0.0355(9) 0.0313(10) 0.0469(12) 0.0019(9) 0.0061(8) 0.0035(8)
C17 0.0400(10) 0.0343(10) 0.0458(12) 0.0011(9) 0.0087(9) 0.0052(8)
C18 0.0520(11) 0.0435(12) 0.0492(13) -0.0031(10) 0.0117(10) 0.0056(9)
C19 0.0549(12) 0.0357(12) 0.0556(14) -0.0098(10) 0.0067(10) 0.0008(9)
C20 0.0475(11) 0.0303(11) 0.0624(15) -0.0016(10) 0.0095(10) -0.0023(8)
C21 0.0352(9) 0.0307(10) 0.0505(12) 0.0017(9) 0.0083(8) 0.0019(8)
C22 0.0417(10) 0.0411(11) 0.0446(12) 0.0018(9) 0.0102(9) 0.0031(8)
C23 0.0534(13) 0.0549(14) 0.0549(15) 0.0034(12) 0.0179(11) 0.0039(10)
C24 0.0620(15) 0.098(2) 0.112(2) -0.0091(19) 0.0310(16) 0.0236(15)
C25 0.114(3) 0.108(3) 0.135(3) -0.046(2) 0.042(2) 0.020(2)
C26 0.0524(12) 0.0463(13) 0.0501(13) 0.0040(10) 0.0142(10) 0.0037(10)
C27 0.103(2) 0.0662(18) 0.0722(19) 0.0301(15) 0.0218(16) 0.0174(16)
C28 0.127(4) 0.064(3) 0.128(4) 0.037(3) 0.031(3) -0.009(3)
C28A 0.098(7) 0.118(9) 0.116(9) 0.063(7) 0.052(6) 0.015(6)
C29 0.0397(10) 0.0310(10) 0.0482(12) 0.0026(9) 0.0094(9) -0.0014(8)
C30 0.0396(11) 0.0496(13) 0.0568(15) 0.0082(11) 0.0096(10) -0.0005(10)
C31 0.0670(15) 0.087(2) 0.0738(19) 0.0171(16) -0.0152(14) -0.0038(14)
C32 0.173(4) 0.123(3) 0.073(2) -0.003(2) -0.040(2) 0.032(3)
C33 0.0423(10) 0.0371(11) 0.0510(13) -0.0015(10) 0.0102(9) -0.0025(9)
C34 0.0359(11) 0.0681(16) 0.100(2) -0.0102(15) 0.0145(12) -0.0061(11)
C35 0.0618(15) 0.100(2) 0.0790(19) -0.0172(17) 0.0086(13) -0.0248(15)

loop_
_atom_type_symbol
_atom_type_description
_atom_type_scat_dispersion_real
_atom_type_scat_dispersion_imag
_atom_type_scat_source
C C 0.0033 0.0016 'International Tables Vol C Tables 4.2.6.8 and 6.1.1.4'
H H 0.0000 0.0000 'International Tables Vol C Tables 4.2.6.8 and 6.1.1.4'
N N 0.0061 0.0033 'International Tables Vol C Tables 4.2.6.8 and 6.1.1.4'
O O 0.0106 0.0060 'International Tables Vol C Tables 4.2.6.8 and 6.1.1.4'

loop_
_geom_angle_atom_site_label_1
_geom_angle_atom_site_label_2
_geom_angle_atom_site_label_3
_geom_angle
C8 N1 C15 118.08(17)
C15 N2 C14 115.96(16)
C2 O1 C1 118.19(19)
C26 O3 C27 118.16(19)
C23 O5 C24 116.9(2)
C30 O7 C31 115.69(19)
C33 O9 C34 116.55(17)
O1 C1 H1B 109.5
O1 C1 H1C 109.5
H1B C1 H1C 109.5
O1 C1 H1D 109.5
H1B C1 H1D 109.5
H1C C1 H1D 109.5
O1 C2 C3 115.8(2)
O1 C2 C7 124.9(2)
C3 C2 C7 119.3(2)
C4 C3 C2 120.3(2)
C4 C3 H3A 119.8
C2 C3 H3A 119.8
C3 C4 C5 121.5(2)
C3 C4 H4A 119.2
C5 C4 H4A 119.2
C6 C5 C4 117.04(19)
C6 C5 C8 120.37(18)
C4 C5 C8 122.44(18)
C7 C6 C5 122.1(2)
C7 C6 H6A 118.9
C5 C6 H6A 118.9
C6 C7 C2 119.7(2)
C6 C7 H7A 120.1
C2 C7 H7A 120.1
N1 C8 C9 120.19(17)
N1 C8 C5 116.34(18)
C9 C8 C5 123.47(17)
C10 C9 C14 117.98(19)
C10 C9 C8 125.94(19)
C14 C9 C8 116.07(17)
C11 C10 C9 121.0(2)
C11 C10 H10A 119.5
C9 C10 H10A 119.5
C10 C11 C12 120.3(2)
C10 C11 H11A 119.8
C12 C11 H11A 119.8
C13 C12 C11 120.6(2)
C13 C12 H12A 119.7
C11 C12 H12A 119.7
C12 C13 C14 120.2(2)
C12 C13 H13A 119.9
C14 C13 H13A 119.9
N2 C14 C13 118.52(18)
N2 C14 C9 121.59(18)
C13 C14 C9 119.73(19)
N2 C15 N1 126.17(17)
N2 C15 C16 118.14(16)
N1 C15 C16 115.66(16)
C17 C16 C21 119.54(17)
C17 C16 C15 120.86(16)
C21 C16 C15 119.52(17)
C18 C17 C16 119.39(18)
C18 C17 C22 120.01(18)
C16 C17 C22 120.55(17)
C19 C18 C17 120.8(2)
C19 C18 H18A 119.6
C17 C18 H18A 119.6
C20 C19 C18 119.79(19)
C20 C19 H19A 120.1
C18 C19 H19A 120.1
C19 C20 C21 121.34(19)
C19 C20 H20A 119.3
C21 C20 H20A 119.3
C20 C21 C16 119.07(19)
C20 C21 C29 118.92(17)
C16 C21 C29 121.98(16)
C26 C22 C17 114.38(16)
C26 C22 C23 106.63(17)
C17 C22 C23 112.12(17)
C26 C22 H22A 107.8
C17 C22 H22A 107.8
C23 C22 H22A 107.8
O4 C23 O5 125.0(2)
O4 C23 C22 123.9(2)
O5 C23 C22 111.1(2)
C25 C24 O5 112.1(3)
C25 C24 H24A 109.2
O5 C24 H24A 109.2
C25 C24 H24B 109.2
O5 C24 H24B 109.2
H24A C24 H24B 107.9
C24 C25 H25A 109.5
C24 C25 H25B 109.5
H25A C25 H25B 109.5
C24 C25 H25C 109.5
H25A C25 H25C 109.5
H25B C25 H25C 109.5
O2 C26 O3 124.9(2)
O2 C26 C22 126.2(2)
O3 C26 C22 108.81(18)
C28 C27 O3 107.0(3)
O3 C27 C28A 107.6(4)
C28 C27 H27A 110.3
O3 C27 H27A 110.3
C28 C27 H27B 110.3
O3 C27 H27B 110.3
H27A C27 H27B 108.6
C27 C28 H28A 109.5
C27 C28 H28B 109.5
H28A C28 H28B 109.5
C27 C28 H28C 109.5
H28A C28 H28C 109.5
H28B C28 H28C 109.5
C27 C28A H28D 109.5
C27 C28A H28E 109.5
H28D C28A H28E 109.5
C27 C28A H28F 109.5
H28D C28A H28F 109.5
H28E C28A H28F 109.5
C30 C29 C21 111.10(16)
C30 C29 C33 108.13(16)
C21 C29 C33 112.92(16)
C30 C29 H29A 108.2
C21 C29 H29A 108.2
C33 C29 H29A 108.2
O6 C30 O7 124.0(2)
O6 C30 C29 124.9(2)
O7 C30 C29 111.09(19)
C32 C31 O7 109.1(3)
C32 C31 H31A 109.9
O7 C31 H31A 109.9
C32 C31 H31B 109.9
O7 C31 H31B 109.9
H31A C31 H31B 108.3
C31 C32 H32A 109.5
C31 C32 H32B 109.5
H32A C32 H32B 109.5
C31 C32 H32C 109.5
H32A C32 H32C 109.5
H32B C32 H32C 109.5
O8 C33 O9 125.05(18)
O8 C33 C29 124.47(18)
O9 C33 C29 110.47(17)
O9 C34 C35 112.1(2)
O9 C34 H34A 109.2
C35 C34 H34A 109.2
O9 C34 H34B 109.2
C35 C34 H34B 109.2
H34A C34 H34B 107.9
C34 C35 H35A 109.5
C34 C35 H35B 109.5
H35A C35 H35B 109.5
C34 C35 H35C 109.5
H35A C35 H35C 109.5
H35B C35 H35C 109.5

loop_
_geom_bond_atom_site_label_1
_geom_bond_atom_site_label_2
_geom_bond_distance
N1 C8 1.329(2)
N1 C15 1.364(2)
N2 C15 1.311(2)
N2 C14 1.374(2)
O1 C2 1.358(3)
O1 C1 1.430(3)
O2 C26 1.194(2)
O3 C26 1.336(3)
O3 C27 1.450(3)
O4 C23 1.195(3)
O5 C23 1.324(3)
O5 C24 1.467(3)
O6 C30 1.192(3)
O7 C30 1.329(3)
O7 C31 1.455(3)
O8 C33 1.192(2)
O9 C33 1.323(2)
O9 C34 1.462(2)
C1 H1B 0.9600
C1 H1C 0.9600
C1 H1D 0.9600
C2 C3 1.381(3)
C2 C7 1.390(3)
C3 C4 1.373(3)
C3 H3A 0.9300
C4 C5 1.400(3)
C4 H4A 0.9300
C5 C6 1.385(3)
C5 C8 1.476(3)
C6 C7 1.377(3)
C6 H6A 0.9300
C7 H7A 0.9300
C8 C9 1.424(3)
C9 C10 1.415(3)
C9 C14 1.415(3)
C10 C11 1.357(3)
C10 H10A 0.9300
C11 C12 1.397(3)
C11 H11A 0.9300
C12 C13 1.365(3)
C12 H12A 0.9300
C13 C14 1.401(3)
C13 H13A 0.9300
C15 C16 1.493(3)
C16 C17 1.405(3)
C16 C21 1.406(3)
C17 C18 1.392(3)
C17 C22 1.516(3)
C18 C19 1.378(3)
C18 H18A 0.9300
C19 C20 1.374(3)
C19 H19A 0.9300
C20 C21 1.390(3)
C20 H20A 0.9300
C21 C29 1.520(3)
C22 C26 1.514(3)
C22 C23 1.523(3)
C22 H22A 0.9800
C24 C25 1.447(4)
C24 H24A 0.9700
C24 H24B 0.9700
C25 H25A 0.9600
C25 H25B 0.9600
C25 H25C 0.9600
C27 C28 1.442(5)
C27 C28A 1.555(10)
C27 H27A 0.9700
C27 H27B 0.9700
C28 H28A 0.9600
C28 H28B 0.9600
C28 H28C 0.9600
C28A H28D 0.9600
C28A H28E 0.9600
C28A H28F 0.9600
C29 C30 1.514(3)
C29 C33 1.521(3)
C29 H29A 0.9800
C31 C32 1.444(4)
C31 H31A 0.9700
C31 H31B 0.9700
C32 H32A 0.9600
C32 H32B 0.9600
C32 H32C 0.9600
C34 C35 1.472(3)
C34 H34A 0.9700
C34 H34B 0.9700
C35 H35A 0.9600
C35 H35B 0.9600
C35 H35C 0.9600
